data_7120782
loop_
_publ_author_name
'Yu, Qihui'
'Yan, zhicheng'
'Bao, junjie'
'Wang, Jian-Rong'
'Mei, Xuefeng'

_publ_section_title
;
 Taming photo-induced oxidation degradation of dihydropyridine drugs
 through cocrystallization
;
_journal_name_full 'Chem. Commun.'
_journal_paper_doi 10.1039/C7CC06992H
_journal_year 2017
_chemical_formula_moiety 'C17 H18 N2 O6, C6 H6 N2 O'
_chemical_formula_sum 'C23 H24 N4 O7'
_chemical_formula_weight 468.46
_space_group_crystal_system monoclinic
_space_group_IT_number 14
_space_group_name_Hall '-P 2yn'
_space_group_name_H-M_alt 'P 1 21/n 1'
_symmetry_space_group_name_Hall '-P 2yn'
_symmetry_space_group_name_H-M 'P 1 21/n 1'
_atom_sites_solution_hydrogens geom
_audit_creation_date 2017-09-06
_audit_creation_method
;
Olex2 1.2-beta
(compiled 2017.07.04 svn.r3439 for OlexSys, GUI svn.r5361)
;
_audit_update_record
;
2017-09-06 deposited with the CCDC.
2017-10-16 downloaded from the CCDC.
;
_cell_angle_alpha 90
_cell_angle_beta 90.080(5)
_cell_angle_gamma 90
_cell_formula_units_Z 4
_cell_length_a 7.9427(16)
_cell_length_b 12.732(3)
_cell_length_c 22.382(4)
_cell_measurement_reflns_used 2358
_cell_measurement_temperature 170
_cell_measurement_theta_max 24.05
_cell_measurement_theta_min 2.72
_cell_volume 2263.4(8)
_computing_cell_refinement 'SAINT v7.68A (Bruker, 2009)'
_computing_data_reduction 'SAINT v7.68A (Bruker, 2009)'
_computing_molecular_graphics 'Olex2 (Dolomanov et al., 2009)'
_computing_publication_material 'Olex2 (Dolomanov et al., 2009)'
_computing_structure_refinement 'ShelXL (Sheldrick, 2015)'
_computing_structure_solution 'ShelXT (Sheldrick, 2015)'
_diffrn_ambient_temperature 170
_diffrn_measured_fraction_theta_full 0.997
_diffrn_measured_fraction_theta_max 0.992
_diffrn_measurement_device_type 'Bruker APEX-II CCD'
_diffrn_measurement_method '\f and \w scans'
_diffrn_radiation_monochromator graphite
_diffrn_radiation_type MoK\a
_diffrn_radiation_wavelength 0.71073
_diffrn_reflns_av_R_equivalents 0.0516
_diffrn_reflns_av_unetI/netI 0.0637
_diffrn_reflns_Laue_measured_fraction_full 0.997
_diffrn_reflns_Laue_measured_fraction_max 0.992
_diffrn_reflns_limit_h_max 8
_diffrn_reflns_limit_h_min -10
_diffrn_reflns_limit_k_max 16
_diffrn_reflns_limit_k_min -9
_diffrn_reflns_limit_l_max 29
_diffrn_reflns_limit_l_min -22
_diffrn_reflns_number 16009
_diffrn_reflns_point_group_measured_fraction_full 0.997
_diffrn_reflns_point_group_measured_fraction_max 0.992
_diffrn_reflns_theta_full 25.242
_diffrn_reflns_theta_max 27.688
_diffrn_reflns_theta_min 1.820
_diffrn_standards_number 0
_exptl_absorpt_coefficient_mu 0.103
_exptl_absorpt_correction_T_max 0.7456
_exptl_absorpt_correction_T_min 0.6234
_exptl_absorpt_correction_type multi-scan
_exptl_absorpt_process_details
'SADABS-2008/1 (Bruker,2008) was used for absorption correction. wR2(int) was 0.0795 before and 0.0552 after correction. The Ratio of minimum to maximum transmission is 0.8361. The \l/2 correction factor is 0.0015.'
_exptl_crystal_colour yellow
_exptl_crystal_colour_primary yellow
_exptl_crystal_density_diffrn 1.375
_exptl_crystal_description block
_exptl_crystal_F_000 984
_exptl_crystal_size_max 0.25
_exptl_crystal_size_mid 0.12
_exptl_crystal_size_min 0.11
_refine_diff_density_max 0.235
_refine_diff_density_min -0.231
_refine_diff_density_rms 0.054
_refine_ls_extinction_method none
_refine_ls_goodness_of_fit_ref 0.994
_refine_ls_hydrogen_treatment constr
_refine_ls_matrix_type full
_refine_ls_number_parameters 311
_refine_ls_number_reflns 5263
_refine_ls_number_restraints 7
_refine_ls_restrained_S_all 0.994
_refine_ls_R_factor_all 0.1188
_refine_ls_R_factor_gt 0.0570
_refine_ls_shift/su_max 0.000
_refine_ls_shift/su_mean 0.000
_refine_ls_structure_factor_coef Fsqd
_refine_ls_weighting_details 'w=1/[\s^2^(Fo^2^)+(0.1057P)^2^] where P=(Fo^2^+2Fc^2^)/3'
_refine_ls_weighting_scheme calc
_refine_ls_wR_factor_gt 0.1563
_refine_ls_wR_factor_ref 0.2000
_reflns_Friedel_coverage 0.000
_reflns_number_gt 2754
_reflns_number_total 5263
_reflns_threshold_expression 'I > 2\s(I)'
_cod_data_source_file c7cc06992h2.cif
_cod_data_source_block mo_2016393_0ma
_cod_database_code 7120782
_shelx_shelxl_version_number 2014/7
_shelx_space_group_comment
;
The symmetry employed for this shelxl refinement is uniquely defined
by the following loop, which should always be used as a source of
symmetry information in preference to the above space-group names.
They are only intended as comments.
;
_olex2_refinement_description
;
1. Fixed Uiso
 At 1.2 times of:
  All C(H) groups, All N(H) groups, All N(H,H) groups
 At 1.5 times of:
  All C(H,H,H) groups
2. Rigid bond restraints
 N2, C17
 with sigma for 1-2 distances of 0.005 and sigma for 1-3 distances of 0.005
3. Uiso/Uaniso restraints and constraints
N2 \\sim C17: within 2A with sigma of 0.04 and sigma for terminal atoms of 0.08
4.a Ternary CH refined with riding coordinates:
 C3(H3)
4.b Aromatic/amide H refined with riding coordinates:
 N1(H1), C20(H20), C13(H13), C21(H21), C23(H23), C14(H14), C16(H16), C15(H15),
 C22(H22)
4.c X=CH2 refined with riding coordinates:
 N3(H3A,H3B)
4.d Idealised Me refined as rotating group:
 C6(H6A,H6B,H6C), C7(H7A,H7B,H7C), C9(H9A,H9B,H9C), C11(H11A,H11B,H11C)
;
_olex2_submission_special_instructions 'No special instructions were received'

loop_
_space_group_symop_operation_xyz
'x, y, z'
'-x+1/2, y+1/2, -z+1/2'
'-x, -y, -z'
'x-1/2, -y-1/2, z-1/2'

loop_
_atom_site_label
_atom_site_type_symbol
_atom_site_fract_x
_atom_site_fract_y
_atom_site_fract_z
_atom_site_U_iso_or_equiv
_atom_site_adp_type
_atom_site_occupancy
_atom_site_site_symmetry_order
_atom_site_calc_flag
_atom_site_refinement_flags_posn
_atom_site_refinement_flags_adp
O2 O 1.1105(2) 0.61399(14) 0.82333(8) 0.0571(5) Uani 1 1 d . .
O4 O 1.0307(3) 0.13948(14) 0.77217(9) 0.0592(5) Uani 1 1 d . .
O3 O 1.0715(3) 0.24068(15) 0.85216(8) 0.0671(6) Uani 1 1 d . .
N1 N 0.8384(3) 0.40252(15) 0.68072(9) 0.0467(5) Uani 1 1 d . .
H1 H 0.7720 0.3970 0.6494 0.056 Uiso 1 1 calc R .
O7 O 0.6505(3) 0.38951(17) 0.56944(9) 0.0703(6) Uani 1 1 d . .
O5 O 1.1082(3) 0.44630(19) 0.92234(9) 0.0716(6) Uani 1 1 d . .
O1 O 1.0316(3) 0.69622(15) 0.73997(10) 0.0735(6) Uani 1 1 d . .
N2 N 0.9961(4) 0.5118(2) 0.92445(10) 0.0604(7) Uani 1 1 d . U
O6 O 1.0085(4) 0.59635(18) 0.95039(10) 0.0911(8) Uani 1 1 d . .
C3 C 0.9655(3) 0.42463(17) 0.79757(10) 0.0381(5) Uani 1 1 d . .
H3 H 1.0729 0.4279 0.8208 0.046 Uiso 1 1 calc R .
N3 N 0.6928(3) 0.31435(19) 0.48051(12) 0.0655(7) Uani 1 1 d . .
H3A H 0.8029 0.3174 0.4845 0.079 Uiso 1 1 calc R .
H3B H 0.6483 0.2871 0.4480 0.079 Uiso 1 1 calc R .
C2 C 0.9636(3) 0.51449(18) 0.75230(11) 0.0406(6) Uani 1 1 d . .
C19 C 0.4094(3) 0.34251(18) 0.51260(11) 0.0418(6) Uani 1 1 d . .
C12 C 0.8186(3) 0.43925(17) 0.84037(11) 0.0394(5) Uani 1 1 d . .
C4 C 0.9567(3) 0.31974(18) 0.76555(11) 0.0407(6) Uani 1 1 d . .
N4 N 0.0606(3) 0.3283(2) 0.50061(13) 0.0677(7) Uani 1 1 d . .
C5 C 0.8850(3) 0.31176(18) 0.71054(11) 0.0415(6) Uani 1 1 d . .
C1 C 0.8915(3) 0.50130(18) 0.69793(11) 0.0427(6) Uani 1 1 d . .
C10 C 1.0236(3) 0.2318(2) 0.80095(12) 0.0451(6) Uani 1 1 d . .
C8 C 1.0347(3) 0.6165(2) 0.76943(12) 0.0464(6) Uani 1 1 d . .
C17 C 0.8306(3) 0.48767(19) 0.89601(11) 0.0459(6) Uani 1 1 d . U
C20 C 0.3350(3) 0.27147(19) 0.47377(12) 0.0478(6) Uani 1 1 d . .
H20 H 0.4028 0.2261 0.4502 0.057 Uiso 1 1 calc R .
C18 C 0.5952(3) 0.3504(2) 0.52283(12) 0.0486(6) Uani 1 1 d . .
C13 C 0.6562(3) 0.41266(19) 0.82144(12) 0.0486(6) Uani 1 1 d . .
H13 H 0.6422 0.3783 0.7841 0.058 Uiso 1 1 calc R .
C6 C 0.8471(4) 0.2156(2) 0.67440(13) 0.0561(7) Uani 1 1 d . .
H6A H 0.7431 0.2266 0.6516 0.084 Uiso 1 1 calc GR .
H6B H 0.8333 0.1553 0.7011 0.084 Uiso 1 1 calc GR .
H6C H 0.9402 0.2021 0.6468 0.084 Uiso 1 1 calc GR .
C7 C 0.8657(4) 0.5834(2) 0.65043(13) 0.0558(7) Uani 1 1 d . .
H7A H 0.9751 0.6050 0.6344 0.084 Uiso 1 1 calc GR .
H7B H 0.8085 0.6444 0.6678 0.084 Uiso 1 1 calc GR .
H7C H 0.7965 0.5542 0.6181 0.084 Uiso 1 1 calc GR .
C21 C 0.1625(3) 0.2671(2) 0.46965(14) 0.0579(7) Uani 1 1 d . .
H21 H 0.1139 0.2174 0.4431 0.070 Uiso 1 1 calc R .
C23 C 0.3039(4) 0.4069(2) 0.54423(13) 0.0576(7) Uani 1 1 d . .
H23 H 0.3484 0.4575 0.5711 0.069 Uiso 1 1 calc R .
C14 C 0.5164(4) 0.4348(2) 0.85523(15) 0.0602(8) Uani 1 1 d . .
H14 H 0.4079 0.4141 0.8417 0.072 Uiso 1 1 calc R .
C16 C 0.6925(4) 0.5131(2) 0.92973(14) 0.0607(8) Uani 1 1 d . .
H16 H 0.7055 0.5482 0.9669 0.073 Uiso 1 1 calc R .
C15 C 0.5340(4) 0.4871(2) 0.90883(15) 0.0648(8) Uani 1 1 d . .
H15 H 0.4371 0.5052 0.9314 0.078 Uiso 1 1 calc R .
C22 C 0.1345(4) 0.3974(3) 0.53661(16) 0.0724(9) Uani 1 1 d . .
H22 H 0.0640 0.4435 0.5586 0.087 Uiso 1 1 calc R .
C9 C 1.1794(4) 0.7120(2) 0.84480(15) 0.0703(9) Uani 1 1 d . .
H9A H 1.2599 0.7394 0.8156 0.106 Uiso 1 1 calc GR .
H9B H 1.2369 0.7001 0.8830 0.106 Uiso 1 1 calc GR .
H9C H 1.0881 0.7628 0.8504 0.106 Uiso 1 1 calc GR .
C11 C 1.0937(4) 0.0515(2) 0.80613(15) 0.0694(9) Uani 1 1 d . .
H11A H 1.1059 -0.0095 0.7798 0.104 Uiso 1 1 calc GR .
H11B H 1.0145 0.0347 0.8383 0.104 Uiso 1 1 calc GR .
H11C H 1.2035 0.0695 0.8234 0.104 Uiso 1 1 calc GR .

loop_
_atom_site_aniso_label
_atom_site_aniso_U_11
_atom_site_aniso_U_22
_atom_site_aniso_U_33
_atom_site_aniso_U_23
_atom_site_aniso_U_13
_atom_site_aniso_U_12
O2 0.0703(13) 0.0553(11) 0.0457(11) -0.0062(9) -0.0055(9) -0.0208(9)
O4 0.0776(13) 0.0416(10) 0.0584(12) 0.0015(9) -0.0109(10) 0.0100(9)
O3 0.0963(16) 0.0653(13) 0.0397(12) 0.0012(9) -0.0116(11) 0.0183(11)
N1 0.0532(13) 0.0465(12) 0.0404(12) -0.0012(9) -0.0150(10) -0.0012(10)
O7 0.0699(13) 0.0867(15) 0.0542(13) -0.0094(11) -0.0254(11) -0.0092(11)
O5 0.0686(14) 0.0946(17) 0.0517(13) 0.0003(11) -0.0136(11) -0.0105(13)
O1 0.0982(17) 0.0506(12) 0.0716(15) 0.0101(10) -0.0150(13) -0.0150(11)
N2 0.0808(18) 0.0667(16) 0.0336(12) -0.0052(12) 0.0057(12) -0.0262(14)
O6 0.132(2) 0.0848(16) 0.0564(14) -0.0289(12) 0.0159(14) -0.0491(15)
C3 0.0386(13) 0.0430(13) 0.0327(12) -0.0014(10) -0.0035(10) -0.0014(10)
N3 0.0463(13) 0.0851(18) 0.0650(17) -0.0091(13) -0.0079(13) -0.0004(12)
C2 0.0402(13) 0.0412(13) 0.0406(14) -0.0005(11) 0.0013(11) -0.0012(10)
C19 0.0483(14) 0.0412(13) 0.0359(13) 0.0026(11) -0.0069(11) 0.0001(11)
C12 0.0451(13) 0.0366(12) 0.0364(13) 0.0022(10) 0.0009(10) -0.0013(10)
C4 0.0393(13) 0.0435(13) 0.0391(14) 0.0004(10) -0.0028(11) 0.0008(10)
N4 0.0479(14) 0.0853(19) 0.0699(18) 0.0055(15) -0.0019(13) 0.0054(13)
C5 0.0404(13) 0.0415(13) 0.0426(14) -0.0024(11) -0.0026(11) 0.0020(10)
C1 0.0415(13) 0.0425(14) 0.0440(14) 0.0017(11) 0.0005(11) 0.0006(10)
C10 0.0455(14) 0.0482(15) 0.0415(15) 0.0008(12) 0.0031(12) 0.0014(11)
C8 0.0491(15) 0.0435(14) 0.0467(15) -0.0011(12) 0.0027(12) -0.0047(11)
C17 0.0550(15) 0.0432(14) 0.0396(14) 0.0009(11) 0.0033(12) -0.0059(11)
C20 0.0493(15) 0.0448(14) 0.0493(16) -0.0023(12) -0.0080(12) 0.0036(11)
C18 0.0491(15) 0.0519(15) 0.0449(16) 0.0002(12) -0.0105(13) -0.0014(12)
C13 0.0476(15) 0.0536(15) 0.0446(15) 0.0015(12) -0.0005(12) 0.0004(12)
C6 0.0642(18) 0.0516(15) 0.0525(17) -0.0122(13) -0.0102(14) -0.0002(13)
C7 0.0669(18) 0.0528(16) 0.0479(16) 0.0080(12) -0.0064(14) 0.0020(13)
C21 0.0507(17) 0.0588(17) 0.0643(19) 0.0013(15) -0.0121(14) -0.0059(14)
C23 0.0630(19) 0.0590(17) 0.0508(17) -0.0109(13) -0.0030(14) 0.0064(14)
C14 0.0453(16) 0.0698(19) 0.065(2) 0.0148(16) 0.0021(14) 0.0055(13)
C16 0.082(2) 0.0518(16) 0.0481(16) 0.0011(13) 0.0177(16) 0.0032(15)
C15 0.0638(19) 0.0644(19) 0.066(2) 0.0090(16) 0.0210(16) 0.0130(15)
C22 0.067(2) 0.080(2) 0.071(2) -0.0118(18) 0.0029(17) 0.0228(17)
C9 0.077(2) 0.0687(19) 0.065(2) -0.0162(16) 0.0029(17) -0.0286(16)
C11 0.085(2) 0.0468(16) 0.077(2) 0.0125(15) -0.0102(18) 0.0124(15)

loop_
_atom_type_symbol
_atom_type_description
_atom_type_scat_dispersion_real
_atom_type_scat_dispersion_imag
_atom_type_scat_source
C C 0.0033 0.0016 'International Tables Vol C Tables 4.2.6.8 and 6.1.1.4'
H H 0.0000 0.0000 'International Tables Vol C Tables 4.2.6.8 and 6.1.1.4'
N N 0.0061 0.0033 'International Tables Vol C Tables 4.2.6.8 and 6.1.1.4'
O O 0.0106 0.0060 'International Tables Vol C Tables 4.2.6.8 and 6.1.1.4'

loop_
_geom_angle_atom_site_label_1
_geom_angle_atom_site_label_2
_geom_angle_atom_site_label_3
_geom_angle
C8 O2 C9 116.5(2)
C10 O4 C11 116.3(2)
C5 N1 H1 118.5
C1 N1 H1 118.5
C1 N1 C5 123.0(2)
O5 N2 O6 124.0(3)
O5 N2 C17 119.0(2)
O6 N2 C17 116.9(3)
C2 C3 H3 108.8
C12 C3 H3 108.8
C12 C3 C2 108.59(18)
C4 C3 H3 108.8
C4 C3 C2 110.20(19)
C4 C3 C12 111.72(19)
H3A N3 H3B 120.0
C18 N3 H3A 120.0
C18 N3 H3B 120.0
C1 C2 C3 120.4(2)
C1 C2 C8 120.4(2)
C8 C2 C3 119.1(2)
C20 C19 C18 124.0(2)
C23 C19 C20 117.0(2)
C23 C19 C18 119.0(2)
C17 C12 C3 124.4(2)
C17 C12 C13 116.1(2)
C13 C12 C3 119.2(2)
C5 C4 C3 120.8(2)
C5 C4 C10 125.6(2)
C10 C4 C3 113.5(2)
C21 N4 C22 116.0(3)
N1 C5 C6 111.6(2)
C4 C5 N1 119.0(2)
C4 C5 C6 129.3(2)
N1 C1 C7 113.2(2)
C2 C1 N1 119.5(2)
C2 C1 C7 127.3(2)
O4 C10 C4 115.1(2)
O3 C10 O4 121.5(2)
O3 C10 C4 123.5(2)
O2 C8 C2 112.6(2)
O1 C8 O2 121.1(2)
O1 C8 C2 126.3(3)
C12 C17 N2 122.1(2)
C16 C17 N2 114.9(2)
C16 C17 C12 122.9(3)
C19 C20 H20 120.3
C21 C20 C19 119.5(3)
C21 C20 H20 120.3
O7 C18 N3 122.8(3)
O7 C18 C19 120.3(3)
N3 C18 C19 116.8(2)
C12 C13 H13 119.0
C14 C13 C12 122.0(3)
C14 C13 H13 119.0
C5 C6 H6A 109.5
C5 C6 H6B 109.5
C5 C6 H6C 109.5
H6A C6 H6B 109.5
H6A C6 H6C 109.5
H6B C6 H6C 109.5
C1 C7 H7A 109.5
C1 C7 H7B 109.5
C1 C7 H7C 109.5
H7A C7 H7B 109.5
H7A C7 H7C 109.5
H7B C7 H7C 109.5
N4 C21 C20 123.6(3)
N4 C21 H21 118.2
C20 C21 H21 118.2
C19 C23 H23 120.4
C22 C23 C19 119.1(3)
C22 C23 H23 120.4
C13 C14 H14 120.1
C13 C14 C15 119.8(3)
C15 C14 H14 120.1
C17 C16 H16 120.5
C17 C16 C15 119.0(3)
C15 C16 H16 120.5
C14 C15 C16 120.1(3)
C14 C15 H15 119.9
C16 C15 H15 119.9
N4 C22 C23 124.8(3)
N4 C22 H22 117.6
C23 C22 H22 117.6
O2 C9 H9A 109.5
O2 C9 H9B 109.5
O2 C9 H9C 109.5
H9A C9 H9B 109.5
H9A C9 H9C 109.5
H9B C9 H9C 109.5
O4 C11 H11A 109.5
O4 C11 H11B 109.5
O4 C11 H11C 109.5
H11A C11 H11B 109.5
H11A C11 H11C 109.5
H11B C11 H11C 109.5

loop_
_geom_bond_atom_site_label_1
_geom_bond_atom_site_label_2
_geom_bond_distance
O2 C8 1.348(3)
O2 C9 1.444(3)
O4 C10 1.342(3)
O4 C11 1.443(3)
O3 C10 1.212(3)
N1 H1 0.8800
N1 C5 1.384(3)
N1 C1 1.381(3)
O7 C18 1.236(3)
O5 N2 1.221(3)
O1 C8 1.210(3)
N2 O6 1.227(3)
N2 C17 1.492(4)
C3 H3 1.0000
C3 C2 1.528(3)
C3 C12 1.522(3)
C3 C4 1.517(3)
N3 H3A 0.8800
N3 H3B 0.8800
N3 C18 1.308(4)
C2 C1 1.355(4)
C2 C8 1.467(3)
C19 C20 1.386(3)
C19 C18 1.497(4)
C19 C23 1.370(4)
C12 C17 1.393(3)
C12 C13 1.399(3)
C4 C5 1.360(3)
C4 C10 1.470(3)
N4 C21 1.321(4)
N4 C22 1.329(4)
C5 C6 1.497(3)
C1 C7 1.505(3)
C17 C16 1.371(4)
C20 H20 0.9500
C20 C21 1.374(4)
C13 H13 0.9500
C13 C14 1.374(4)
C6 H6A 0.9800
C6 H6B 0.9800
C6 H6C 0.9800
C7 H7A 0.9800
C7 H7B 0.9800
C7 H7C 0.9800
C21 H21 0.9500
C23 H23 0.9500
C23 C22 1.361(4)
C14 H14 0.9500
C14 C15 1.379(4)
C16 H16 0.9500
C16 C15 1.383(5)
C15 H15 0.9500
C22 H22 0.9500
C9 H9A 0.9800
C9 H9B 0.9800
C9 H9C 0.9800
C11 H11A 0.9800
C11 H11B 0.9800
C11 H11C 0.9800

loop_
_geom_torsion_atom_site_label_1
_geom_torsion_atom_site_label_2
_geom_torsion_atom_site_label_3
_geom_torsion_atom_site_label_4
_geom_torsion
O5 N2 C17 C12 -42.5(3)
O5 N2 C17 C16 135.2(3)
N2 C17 C16 C15 -175.6(2)
O6 N2 C17 C12 139.7(2)
O6 N2 C17 C16 -42.6(3)
C3 C2 C1 N1 -8.1(4)
C3 C2 C1 C7 174.4(2)
C3 C2 C8 O2 6.4(3)
C3 C2 C8 O1 -174.6(3)
C3 C12 C17 N2 -12.2(4)
C3 C12 C17 C16 170.3(2)
C3 C12 C13 C14 -172.6(2)
C3 C4 C5 N1 7.9(4)
C3 C4 C5 C6 -172.8(2)
C3 C4 C10 O4 -174.7(2)
C3 C4 C10 O3 4.4(4)
C2 C3 C12 C17 -96.0(3)
C2 C3 C12 C13 77.2(3)
C2 C3 C4 C5 -25.9(3)
C2 C3 C4 C10 157.1(2)
C19 C20 C21 N4 0.7(4)
C19 C23 C22 N4 0.8(5)
C12 C3 C2 C1 -96.7(3)
C12 C3 C2 C8 80.8(3)
C12 C3 C4 C5 95.0(3)
C12 C3 C4 C10 -82.1(2)
C12 C17 C16 C15 2.1(4)
C12 C13 C14 C15 1.7(4)
C4 C3 C2 C1 26.0(3)
C4 C3 C2 C8 -156.5(2)
C4 C3 C12 C17 142.2(2)
C4 C3 C12 C13 -44.5(3)
C5 N1 C1 C2 -13.6(4)
C5 N1 C1 C7 164.2(2)
C5 C4 C10 O4 8.4(4)
C5 C4 C10 O3 -172.5(3)
C1 N1 C5 C4 13.8(4)
C1 N1 C5 C6 -165.7(2)
C1 C2 C8 O2 -176.1(2)
C1 C2 C8 O1 2.9(4)
C10 C4 C5 N1 -175.4(2)
C10 C4 C5 C6 3.9(5)
C8 C2 C1 N1 174.4(2)
C8 C2 C1 C7 -3.1(4)
C17 C12 C13 C14 1.2(4)
C17 C16 C15 C14 1.0(4)
C20 C19 C18 O7 -157.4(3)
C20 C19 C18 N3 22.7(4)
C20 C19 C23 C22 0.7(4)
C18 C19 C20 C21 176.9(2)
C18 C19 C23 C22 -177.7(3)
C13 C12 C17 N2 174.4(2)
C13 C12 C17 C16 -3.1(4)
C13 C14 C15 C16 -2.8(4)
C21 N4 C22 C23 -1.5(5)
C23 C19 C20 C21 -1.3(4)
C23 C19 C18 O7 20.9(4)
C23 C19 C18 N3 -159.0(3)
C22 N4 C21 C20 0.8(4)
C9 O2 C8 O1 3.0(4)
C9 O2 C8 C2 -178.0(2)
C11 O4 C10 O3 1.7(4)
C11 O4 C10 C4 -179.2(2)
